data_7048412
loop_
_publ_author_name
'Ilichev, Vasily A.'
'Silantyeva, Liubov I.'
'Yablonskiy, Artem N.'
'Andreev, Boris A.'
'Rumyantcev, Roman V.'
'Fukin, Georgy K.'
'Bochkarev, Mikhail N.'

_publ_section_title
;
 Synthesis, structure and long-lived NIR luminescence of lanthanide ate
 complexes with perfluorinated 2-mercaptobenzothiazole.
;
_journal_issue 3
_journal_name_full 'Dalton transactions (Cambridge, England : 2003)'
_journal_page_first 1060
_journal_page_last 1066
_journal_paper_doi 10.1039/c8dt04601h
_journal_volume 48
_journal_year 2019
_chemical_formula_sum 'C40 H30 F16 N4 Na Nd O6 S8'
_chemical_formula_weight 1390.39
_space_group_crystal_system monoclinic
_space_group_IT_number 14
_space_group_name_Hall '-P 2yn'
_space_group_name_H-M_alt 'P 1 21/n 1'
_symmetry_space_group_name_Hall '-P 2yn'
_symmetry_space_group_name_H-M 'P 1 21/n 1'
_atom_sites_solution_hydrogens geom
_atom_sites_solution_primary dual
_atom_sites_solution_secondary difmap
_audit_creation_method SHELXL-2014/7
_audit_update_record
;
2018-05-03 deposited with the CCDC.
2018-12-19 downloaded from the CCDC.
;
_cell_angle_alpha 90
_cell_angle_beta 100.0860(10)
_cell_angle_gamma 90
_cell_formula_units_Z 8
_cell_length_a 14.2673(4)
_cell_length_b 32.3497(9)
_cell_length_c 23.1902(6)
_cell_measurement_reflns_used 9596
_cell_measurement_temperature 100(2)
_cell_measurement_theta_max 30.33
_cell_measurement_theta_min 2.63
_cell_volume 10537.9(5)
_computing_data_collection APEX3
_diffrn_ambient_temperature 100(2)
_diffrn_measured_fraction_theta_full 0.999
_diffrn_measured_fraction_theta_max 0.999
_diffrn_radiation_type MoK\a
_diffrn_radiation_wavelength 0.71073
_diffrn_reflns_av_R_equivalents 0.0515
_diffrn_reflns_av_unetI/netI 0.0381
_diffrn_reflns_Laue_measured_fraction_full 0.999
_diffrn_reflns_Laue_measured_fraction_max 0.999
_diffrn_reflns_limit_h_max 18
_diffrn_reflns_limit_h_min -18
_diffrn_reflns_limit_k_max 41
_diffrn_reflns_limit_k_min -41
_diffrn_reflns_limit_l_max 29
_diffrn_reflns_limit_l_min -29
_diffrn_reflns_number 122590
_diffrn_reflns_point_group_measured_fraction_full 0.999
_diffrn_reflns_point_group_measured_fraction_max 0.999
_diffrn_reflns_theta_full 25.242
_diffrn_reflns_theta_max 27.000
_diffrn_reflns_theta_min 1.936
_diffrn_source 'microfocus tube'
_exptl_absorpt_coefficient_mu 1.416
_exptl_absorpt_correction_T_max 0.8374
_exptl_absorpt_correction_T_min 0.7327
_exptl_absorpt_correction_type multi-scan
_exptl_absorpt_process_details SADABS-2016/2
_exptl_crystal_colour colorless
_exptl_crystal_density_diffrn 1.753
_exptl_crystal_description prism
_exptl_crystal_F_000 5512
_exptl_crystal_size_max 0.240
_exptl_crystal_size_mid 0.170
_exptl_crystal_size_min 0.110
_refine_diff_density_max 0.962
_refine_diff_density_min -1.046
_refine_diff_density_rms 0.098
_refine_ls_extinction_method none
_refine_ls_goodness_of_fit_ref 1.076
_refine_ls_hydrogen_treatment constr
_refine_ls_matrix_type full
_refine_ls_number_parameters 1423
_refine_ls_number_reflns 22994
_refine_ls_number_restraints 154
_refine_ls_restrained_S_all 1.074
_refine_ls_R_factor_all 0.0578
_refine_ls_R_factor_gt 0.0429
_refine_ls_shift/su_max 0.002
_refine_ls_shift/su_mean 0.000
_refine_ls_structure_factor_coef Fsqd
_refine_ls_weighting_details 'w=1/[\s^2^(Fo^2^)+(0.0248P)^2^+24.9925P] where P=(Fo^2^+2Fc^2^)/3'
_refine_ls_weighting_scheme calc
_refine_ls_wR_factor_gt 0.0796
_refine_ls_wR_factor_ref 0.0831
_reflns_Friedel_coverage 0.000
_reflns_number_gt 19045
_reflns_number_total 22994
_reflns_threshold_expression 'I > 2\s(I)'
_cod_data_source_file c8dt04601h2.cif
_cod_data_source_block ndmbtfnadme
_cod_depositor_comments 'Adding full bibliography for 7048411--7048414.cif.'
_cod_database_code 7048412
_shelx_shelxl_version_number 2014/7
_shelx_space_group_comment
;
The symmetry employed for this shelxl refinement is uniquely defined
by the following loop, which should always be used as a source of
symmetry information in preference to the above space-group names.
They are only intended as comments.
;
_shelx_estimated_absorpt_t_min 0.727
_shelx_estimated_absorpt_t_max 0.860

loop_
_space_group_symop_operation_xyz
'x, y, z'
'-x+1/2, y+1/2, -z+1/2'
'-x, -y, -z'
'x-1/2, -y-1/2, z-1/2'

loop_
_atom_site_label
_atom_site_type_symbol
_atom_site_fract_x
_atom_site_fract_y
_atom_site_fract_z
_atom_site_U_iso_or_equiv
_atom_site_adp_type
_atom_site_occupancy
_atom_site_site_symmetry_order
_atom_site_calc_flag
_atom_site_refinement_flags_posn
_atom_site_refinement_flags_adp
_atom_site_refinement_flags_occupancy
_atom_site_disorder_assembly
_atom_site_disorder_group
Nd1A Nd 0.22152(2) 0.81363(2) 0.77420(2) 0.01444(4) Uani 1 1 d . . . . .
S1A S 0.13702(7) 0.88318(3) 0.82459(4) 0.02184(19) Uani 1 1 d . . . . .
S2A S 0.18327(7) 0.86170(3) 0.95359(4) 0.02260(19) Uani 1 1 d . . . . .
N1A N 0.1553(2) 0.80720(8) 0.86974(12) 0.0160(6) Uani 1 1 d . . . . .
C1A C 0.1547(2) 0.84765(11) 0.87896(15) 0.0174(7) Uani 1 1 d . . . . .
C2A C 0.1981(3) 0.80973(11) 0.97245(15) 0.0206(7) Uani 1 1 d . . . . .
C3A C 0.1784(2) 0.78539(10) 0.92155(15) 0.0170(7) Uani 1 1 d . . . . .
C4A C 0.1851(3) 0.74259(11) 0.92724(15) 0.0198(7) Uani 1 1 d . . . . .
C5A C 0.2152(3) 0.72527(11) 0.98104(17) 0.0243(8) Uani 1 1 d . . . . .
C6A C 0.2365(3) 0.74980(13) 1.03083(16) 0.0284(9) Uani 1 1 d . . . . .
C7A C 0.2262(3) 0.79198(12) 1.02677(15) 0.0254(8) Uani 1 1 d . . . . .
F1A F 0.16150(16) 0.71792(6) 0.88040(9) 0.0249(5) Uani 1 1 d . . . . .
F2A F 0.22331(18) 0.68404(7) 0.98702(10) 0.0345(5) Uani 1 1 d . . . . .
F3A F 0.26674(19) 0.73167(7) 1.08291(9) 0.0395(6) Uani 1 1 d . . . . .
F4A F 0.24677(18) 0.81550(7) 1.07496(9) 0.0365(6) Uani 1 1 d . . . . .
S3A S 0.35333(7) 0.75456(3) 0.83663(4) 0.02031(18) Uani 1 1 d . . . . .
S4A S 0.44869(7) 0.79768(3) 0.94772(4) 0.0241(2) Uani 1 1 d . . . . .
N2A N 0.36585(19) 0.83588(8) 0.85360(12) 0.0152(6) Uani 1 1 d . . . . .
C8A C 0.3867(2) 0.79849(10) 0.87507(14) 0.0164(7) Uani 1 1 d . . . . .
C9A C 0.4482(3) 0.85134(11) 0.94844(16) 0.0221(8) Uani 1 1 d . . . . .
C10A C 0.4012(2) 0.86621(11) 0.89391(15) 0.0182(7) Uani 1 1 d . . . . .
C11A C 0.3965(3) 0.90858(11) 0.88495(16) 0.0225(8) Uani 1 1 d . . . . .
C12A C 0.4356(3) 0.93512(12) 0.92962(18) 0.0290(9) Uani 1 1 d . . . . .
C13A C 0.4800(3) 0.91984(13) 0.98297(18) 0.0332(10) Uani 1 1 d . . . . .
C14A C 0.4869(3) 0.87808(13) 0.99221(17) 0.0299(9) Uani 1 1 d . . . . .
F5A F 0.35637(16) 0.92474(6) 0.83339(10) 0.0282(5) Uani 1 1 d . . . . .
F6A F 0.43222(18) 0.97600(7) 0.92053(11) 0.0387(6) Uani 1 1 d . . . . .
F7A F 0.51664(19) 0.94653(8) 1.02546(11) 0.0469(7) Uani 1 1 d . . . . .
F8A F 0.53046(19) 0.86336(8) 1.04430(10) 0.0461(7) Uani 1 1 d . . . . .
S5A S 0.27644(7) 0.87801(3) 0.70201(4) 0.0239(2) Uani 1 1 d . . . . .
S6A S 0.28848(8) 0.83804(3) 0.58599(4) 0.0264(2) Uani 1 1 d . . . . .
N3A N 0.2996(2) 0.79760(8) 0.68408(12) 0.0167(6) Uani 1 1 d . . . . .
C15A C 0.2903(3) 0.83523(10) 0.66211(15) 0.0195(7) Uani 1 1 d . . . . .
C16A C 0.3003(3) 0.78466(11) 0.58445(15) 0.0228(8) Uani 1 1 d . . . . .
C17A C 0.3050(2) 0.76842(11) 0.64106(15) 0.0187(7) Uani 1 1 d . . . . .
C18A C 0.3176(3) 0.72617(11) 0.64867(16) 0.0227(8) Uani 1 1 d . . . . .
C19A C 0.3229(3) 0.70131(12) 0.60118(18) 0.0290(9) Uani 1 1 d . . . . .
C20A C 0.3169(3) 0.71763(14) 0.54568(18) 0.0349(10) Uani 1 1 d . . . . .
C21A C 0.3060(3) 0.75971(13) 0.53727(17) 0.0323(9) Uani 1 1 d . . . . .
F9A F 0.32809(16) 0.70895(6) 0.70209(9) 0.0263(5) Uani 1 1 d . . . . .
F10A F 0.33640(18) 0.66037(7) 0.60849(11) 0.0396(6) Uani 1 1 d . . . . .
F11A F 0.3223(2) 0.69278(8) 0.50022(11) 0.0503(7) Uani 1 1 d . . . . .
F12A F 0.3024(2) 0.77615(8) 0.48373(10) 0.0448(7) Uani 1 1 d . . . . .
S7A S 0.12152(7) 0.73814(3) 0.73581(4) 0.02204(19) Uani 1 1 d . . . . .
S8A S 0.03385(7) 0.75571(3) 0.60941(4) 0.0268(2) Uani 1 1 d . . . . .
N4A N 0.0773(2) 0.81241(9) 0.68929(12) 0.0184(6) Uani 1 1 d . . . . .
C22A C 0.0773(2) 0.77190(11) 0.68164(15) 0.0195(7) Uani 1 1 d . . . . .
C23A C 0.0154(3) 0.80712(11) 0.58866(16) 0.0237(8) Uani 1 1 d . . . . .
C24A C 0.0434(2) 0.83294(11) 0.63747(15) 0.0192(7) Uani 1 1 d . . . . .
C25A C 0.0314(3) 0.87530(11) 0.63013(16) 0.0239(8) Uani 1 1 d . . . . .
C26A C -0.0034(3) 0.89112(11) 0.57557(18) 0.0293(9) Uani 1 1 d . . . . .
C27A C -0.0288(3) 0.86548(13) 0.52774(17) 0.0332(10) Uani 1 1 d . . . . .
C28A C -0.0203(3) 0.82345(12) 0.53471(17) 0.0325(10) Uani 1 1 d . . . . .
F13A F 0.05032(17) 0.90093(6) 0.67604(10) 0.0335(6) Uani 1 1 d . . . . .
F14A F -0.01447(19) 0.93224(7) 0.56823(11) 0.0421(6) Uani 1 1 d . . . . .
F15A F -0.0634(2) 0.88210(8) 0.47534(10) 0.0521(8) Uani 1 1 d . . . . .
F16A F -0.0472(2) 0.79878(8) 0.48784(10) 0.0520(8) Uani 1 1 d . . . . .
Nd1B Nd 0.79207(2) 0.56003(2) 0.76891(2) 0.01734(5) Uani 1 1 d . . . . .
S1B S 0.71369(7) 0.63220(3) 0.81711(4) 0.0241(2) Uani 1 1 d . . . . .
S2B S 0.71539(8) 0.61103(3) 0.94458(4) 0.0276(2) Uani 1 1 d . . . . .
N1B N 0.7154(2) 0.55641(9) 0.86212(12) 0.0203(6) Uani 1 1 d . . . . .
C1B C 0.7134(2) 0.59686(11) 0.87104(15) 0.0198(7) Uani 1 1 d . . . . .
C2B C 0.7218(3) 0.55914(12) 0.96439(16) 0.0249(8) Uani 1 1 d . . . . .
C3B C 0.7205(2) 0.53445(11) 0.91419(16) 0.0211(8) Uani 1 1 d . . . . .
C4B C 0.7223(3) 0.49185(12) 0.92043(16) 0.0233(8) Uani 1 1 d . . . . .
C5B C 0.7311(3) 0.47462(11) 0.97535(17) 0.0276(9) Uani 1 1 d . . . . .
C6B C 0.7346(3) 0.49921(13) 1.02440(17) 0.0334(10) Uani 1 1 d . . . . .
C7B C 0.7289(3) 0.54134(13) 1.01885(17) 0.0333(10) Uani 1 1 d . . . . .
F1B F 0.71485(17) 0.46685(7) 0.87394(9) 0.0318(5) Uani 1 1 d . . . . .
F2B F 0.73562(19) 0.43333(7) 0.98182(10) 0.0381(6) Uani 1 1 d . . . . .
F3B F 0.7444(2) 0.48128(8) 1.07731(10) 0.0484(7) Uani 1 1 d . . . . .
F4B F 0.7304(2) 0.56497(8) 1.06669(10) 0.0518(8) Uani 1 1 d . . . . .
S3B S 0.91668(8) 0.49964(3) 0.83436(5) 0.0359(2) Uani 1 1 d . . . . .
S4B S 0.98286(8) 0.54410(4) 0.94954(5) 0.0392(3) Uani 1 1 d . . . . .
N2B N 0.9329(2) 0.58086(10) 0.84935(13) 0.0231(7) Uani 1 1 d . . . . .
C8B C 0.9446(3) 0.54382(13) 0.87278(18) 0.0286(9) Uani 1 1 d . . . . .
C9B C 0.9824(3) 0.59767(14) 0.94889(18) 0.0327(10) Uani 1 1 d . . . . .
C10B C 0.9545(3) 0.61183(12) 0.89108(16) 0.0252(8) Uani 1 1 d . . . . .
C11B C 0.9520(3) 0.65423(12) 0.88090(16) 0.0254(8) Uani 1 1 d . . . . .
C12B C 0.9726(3) 0.68098(14) 0.92744(18) 0.0339(10) Uani 1 1 d . . . . .
C13B C 0.9975(3) 0.66669(16) 0.98394(19) 0.0416(11) Uani 1 1 d . . . . .
C14B C 1.0029(3) 0.62550(17) 0.99464(18) 0.0427(12) Uani 1 1 d . . . . .
F5B F 0.93185(17) 0.66894(7) 0.82660(9) 0.0319(5) Uani 1 1 d . . . . .
F6B F 0.96959(19) 0.72197(8) 0.91826(11) 0.0425(6) Uani 1 1 d . . . . .
F7B F 1.0161(2) 0.69432(10) 1.02773(12) 0.0628(9) Uani 1 1 d . . . . .
F8B F 1.0278(2) 0.61113(11) 1.04991(11) 0.0680(9) Uani 1 1 d . . . . .
S5B S 0.85447(8) 0.62251(3) 0.69675(4) 0.0280(2) Uani 1 1 d . . . . .
S6B S 0.80399(7) 0.58328(3) 0.57694(4) 0.0270(2) Uani 1 1 d . . . . .
N3B N 0.8543(2) 0.54157(9) 0.67357(12) 0.0196(6) Uani 1 1 d . . . . .
C15B C 0.8413(2) 0.58017(11) 0.65318(15) 0.0194(7) Uani 1 1 d . . . . .
C16B C 0.8060(3) 0.52976(12) 0.57262(16) 0.0250(8) Uani 1 1 d . . . . .
C17B C 0.8358(2) 0.51298(11) 0.62864(15) 0.0194(7) Uani 1 1 d . . . . .
C18B C 0.8459(3) 0.47055(12) 0.63434(17) 0.0243(8) Uani 1 1 d . . . . .
C19B C 0.8238(3) 0.44560(13) 0.58570(19) 0.0319(9) Uani 1 1 d . . . . .
C20B C 0.7914(3) 0.46249(15) 0.53094(18) 0.0365(10) Uani 1 1 d . . . . .
C21B C 0.7829(3) 0.50448(14) 0.52439(17) 0.0332(10) Uani 1 1 d . . . . .
F9B F 0.87979(16) 0.45305(7) 0.68634(10) 0.0308(5) Uani 1 1 d . . . . .
F10B F 0.83415(19) 0.40453(8) 0.59089(12) 0.0449(7) Uani 1 1 d . . . . .
F11B F 0.7693(2) 0.43751(9) 0.48441(11) 0.0545(8) Uani 1 1 d . . . . .
F12B F 0.7528(2) 0.52115(9) 0.47111(10) 0.0492(7) Uani 1 1 d . . . . .
S7B S 0.68747(7) 0.48528(3) 0.73678(4) 0.0242(2) Uani 1 1 d . . . . .
S8B S 0.56639(7) 0.50025(3) 0.61856(4) 0.0298(2) Uani 1 1 d . . . . .
N4B N 0.6413(2) 0.55894(10) 0.68821(13) 0.0217(6) Uani 1 1 d . . . . .
C22B C 0.6334(3) 0.51837(12) 0.68445(15) 0.0227(8) Uani 1 1 d . . . . .
C23B C 0.5459(3) 0.55073(13) 0.59566(16) 0.0281(9) Uani 1 1 d . . . . .
C24B C 0.5924(2) 0.57817(12) 0.63861(15) 0.0226(8) Uani 1 1 d . . . . .
C25B C 0.5849(3) 0.62035(12) 0.62813(16) 0.0259(8) Uani 1 1 d . . . . .
C26B C 0.5339(3) 0.63469(14) 0.57596(18) 0.0335(10) Uani 1 1 d . . . . .
C27B C 0.4886(3) 0.60754(16) 0.53407(18) 0.0423(12) Uani 1 1 d . . . . .
C28B C 0.4937(3) 0.56586(15) 0.54404(18) 0.0407(12) Uani 1 1 d . . . . .
F13B F 0.62452(16) 0.64792(7) 0.66818(10) 0.0330(5) Uani 1 1 d . . . . .
F14B F 0.52704(18) 0.67549(8) 0.56560(11) 0.0425(6) Uani 1 1 d . . . . .
F15B F 0.4391(2) 0.62254(10) 0.48381(11) 0.0624(9) Uani 1 1 d . . . . .
F16B F 0.4478(2) 0.53957(9) 0.50370(11) 0.0596(9) Uani 1 1 d . . . . .
Na1C Na 0.21176(10) 0.68911(5) 0.25003(6) 0.0255(3) Uani 1 1 d . . . . .
O1C O 0.3492(2) 0.72962(8) 0.24387(13) 0.0358(7) Uani 1 1 d . . . . .
O2C O 0.33451(19) 0.66274(9) 0.31678(12) 0.0330(7) Uani 1 1 d . . . . .
C1C C 0.3397(3) 0.77021(12) 0.22116(19) 0.0340(10) Uani 1 1 d . . . . .
H1A H 0.3059 0.7873 0.2457 0.051 Uiso 1 1 calc R U . . .
H1B H 0.3038 0.7696 0.1811 0.051 Uiso 1 1 calc R U . . .
H1C H 0.4030 0.7819 0.2209 0.051 Uiso 1 1 calc R U . . .
C2C C 0.4024(3) 0.72829(14) 0.30083(19) 0.0362(10) Uani 1 1 d . . . . .
H2A H 0.3668 0.7423 0.3282 0.043 Uiso 1 1 calc R U . . .
H2B H 0.4634 0.7431 0.3018 0.043 Uiso 1 1 calc R U . . .
C3C C 0.4217(3) 0.68476(13) 0.3198(2) 0.0380(10) Uani 1 1 d . . . . .
H3A H 0.4614 0.6713 0.2942 0.046 Uiso 1 1 calc R U . . .
H3B H 0.4573 0.6842 0.3604 0.046 Uiso 1 1 calc R U . . .
C4C C 0.3476(3) 0.62047(13) 0.3304(2) 0.0441(12) Uani 1 1 d . . . . .
H4A H 0.3871 0.6079 0.3046 0.066 Uiso 1 1 calc R U . . .
H4B H 0.2855 0.6066 0.3249 0.066 Uiso 1 1 calc R U . . .
H4C H 0.3792 0.6175 0.3712 0.066 Uiso 1 1 calc R U . . .
O3C O 0.21891(19) 0.64548(8) 0.17003(11) 0.0271(6) Uani 1 1 d . . . . .
O4C O 0.10620(18) 0.63391(8) 0.25283(12) 0.0281(6) Uani 1 1 d . . . . .
C5C C 0.3070(3) 0.64035(14) 0.1506(2) 0.0397(11) Uani 1 1 d . . . . .
H5A H 0.3472 0.6211 0.1767 0.060 Uiso 1 1 calc R U . . .
H5B H 0.3393 0.6671 0.1511 0.060 Uiso 1 1 calc R U . . .
H5C H 0.2956 0.6293 0.1107 0.060 Uiso 1 1 calc R U . . .
C6C C 0.1718(3) 0.60692(12) 0.17491(18) 0.0296(9) Uani 1 1 d . . . . .
H6A H 0.2133 0.5884 0.2023 0.036 Uiso 1 1 calc R U . . .
H6B H 0.1578 0.5932 0.1362 0.036 Uiso 1 1 calc R U . . .
C7C C 0.0817(3) 0.61496(13) 0.19703(18) 0.0308(9) Uani 1 1 d . . . . .
H7A H 0.0399 0.6334 0.1698 0.037 Uiso 1 1 calc R U . . .
H7B H 0.0474 0.5887 0.2004 0.037 Uiso 1 1 calc R U . . .
C8C C 0.0255(3) 0.63935(14) 0.2808(2) 0.0391(11) Uani 1 1 d . . . . .
H8A H -0.0207 0.6576 0.2570 0.059 Uiso 1 1 calc R U . . .
H8B H 0.0458 0.6517 0.3196 0.059 Uiso 1 1 calc R U . . .
H8C H -0.0042 0.6125 0.2851 0.059 Uiso 1 1 calc R U . . .
O5C O 0.1418(11) 0.7323(3) 0.3148(4) 0.040(2) Uani 0.467(9) 1 d D U P A 1
O6C O 0.1067(16) 0.7359(10) 0.1966(6) 0.0309(16) Uani 0.467(9) 1 d D U P A 1
C9C C 0.1789(8) 0.7392(4) 0.3744(4) 0.0427(18) Uani 0.467(9) 1 d D U P A 1
H9CA H 0.1273 0.7475 0.3949 0.064 Uiso 0.467(9) 1 calc R U P A 1
H9CB H 0.2269 0.7612 0.3780 0.064 Uiso 0.467(9) 1 calc R U P A 1
H9CC H 0.2082 0.7137 0.3919 0.064 Uiso 0.467(9) 1 calc R U P A 1
C10C C 0.0943(11) 0.7673(4) 0.2860(6) 0.036(2) Uani 0.467(9) 1 d D U P A 1
H10A H 0.1414 0.7894 0.2835 0.043 Uiso 0.467(9) 1 calc R U P A 1
H10B H 0.0476 0.7779 0.3092 0.043 Uiso 0.467(9) 1 calc R U P A 1
C11C C 0.0452(14) 0.7570(7) 0.2270(6) 0.042(2) Uani 0.467(9) 1 d D U P A 1
H11G H -0.0111 0.7396 0.2295 0.051 Uiso 0.467(9) 1 calc R U P A 1
H11H H 0.0227 0.7827 0.2057 0.051 Uiso 0.467(9) 1 calc R U P A 1
C12C C 0.0633(14) 0.7264(5) 0.1390(6) 0.045(2) Uani 0.467(9) 1 d D U P A 1
H12A H 0.0453 0.7521 0.1174 0.067 Uiso 0.467(9) 1 calc R U P A 1
H12B H 0.0064 0.7096 0.1397 0.067 Uiso 0.467(9) 1 calc R U P A 1
H12C H 0.1081 0.7109 0.1196 0.067 Uiso 0.467(9) 1 calc R U P A 1
O5^ O 0.1395(10) 0.7185(3) 0.3261(4) 0.040(2) Uani 0.533(9) 1 d D U P A 2
O6^ O 0.1073(14) 0.7395(8) 0.2095(6) 0.0309(16) Uani 0.533(9) 1 d D U P A 2
C9^ C 0.1859(7) 0.7170(4) 0.3850(4) 0.0427(18) Uani 0.533(9) 1 d D U P A 2
H9^A H 0.1424 0.7266 0.4105 0.064 Uiso 0.533(9) 1 calc R U P A 2
H9^B H 0.2423 0.7348 0.3901 0.064 Uiso 0.533(9) 1 calc R U P A 2
H9^C H 0.2052 0.6885 0.3953 0.064 Uiso 0.533(9) 1 calc R U P A 2
C10^ C 0.1055(10) 0.7585(3) 0.3074(5) 0.036(2) Uani 0.533(9) 1 d D U P A 2
H10C H 0.1600 0.7777 0.3086 0.043 Uiso 0.533(9) 1 calc R U P A 2
H10D H 0.0642 0.7693 0.3341 0.043 Uiso 0.533(9) 1 calc R U P A 2
C11^ C 0.0517(11) 0.7563(6) 0.2477(5) 0.042(2) Uani 0.533(9) 1 d D U P A 2
H11A H -0.0056 0.7390 0.2473 0.051 Uiso 0.533(9) 1 calc R U P A 2
H11B H 0.0305 0.7844 0.2343 0.051 Uiso 0.533(9) 1 calc R U P A 2
C12^ C 0.0655(12) 0.7365(4) 0.1501(6) 0.045(2) Uani 0.533(9) 1 d D U P A 2
H12J H 0.0382 0.7633 0.1364 0.067 Uiso 0.533(9) 1 calc R U P A 2
H12K H 0.0152 0.7156 0.1454 0.067 Uiso 0.533(9) 1 calc R U P A 2
H12L H 0.1141 0.7286 0.1271 0.067 Uiso 0.533(9) 1 calc R U P A 2
Na1D Na 0.70891(9) 0.43929(4) 0.22485(6) 0.0198(3) Uani 1 1 d . . . . .
O1D O 0.62568(19) 0.48046(8) 0.28615(11) 0.0256(6) Uani 1 1 d . . . . .
O2D O 0.58735(17) 0.47706(8) 0.16454(11) 0.0218(5) Uani 1 1 d . . . . .
C1D C 0.6780(3) 0.49380(13) 0.34132(17) 0.0304(9) Uani 1 1 d . . . . .
H1D H 0.7260 0.5141 0.3348 0.046 Uiso 1 1 calc R U . . .
H1E H 0.7096 0.4700 0.3625 0.046 Uiso 1 1 calc R U . . .
H1F H 0.6344 0.5064 0.3645 0.046 Uiso 1 1 calc R U . . .
C2D C 0.5819(3) 0.51405(11) 0.25206(16) 0.0230(8) Uani 1 1 d . . . . .
H2C H 0.6312 0.5332 0.2426 0.028 Uiso 1 1 calc R U . . .
H2D H 0.5403 0.5295 0.2744 0.028 Uiso 1 1 calc R U . . .
C3D C 0.5244(2) 0.49732(11) 0.19679(16) 0.0214(8) Uani 1 1 d . . . . .
H3C H 0.4763 0.4775 0.2062 0.026 Uiso 1 1 calc R U . . .
H3D H 0.4907 0.5201 0.1733 0.026 Uiso 1 1 calc R U . . .
C4D C 0.5386(3) 0.46242(12) 0.10965(17) 0.0301(9) Uani 1 1 d . . . . .
H4D H 0.4868 0.4440 0.1159 0.045 Uiso 1 1 calc R U . . .
H4E H 0.5832 0.4473 0.0897 0.045 Uiso 1 1 calc R U . . .
H4F H 0.5123 0.4859 0.0854 0.045 Uiso 1 1 calc R U . . .
O3D O 0.73086(18) 0.39291(7) 0.14968(11) 0.0231(6) Uani 1 1 d . . . . .
O4D O 0.61976(17) 0.38002(7) 0.23213(11) 0.0228(5) Uani 1 1 d . . . . .
C5D C 0.8219(3) 0.39068(13) 0.1329(2) 0.0349(10) Uani 1 1 d . . . . .
H5D H 0.8651 0.3745 0.1620 0.052 Uiso 1 1 calc R U . . .
H5E H 0.8475 0.4187 0.1307 0.052 Uiso 1 1 calc R U . . .
H5F H 0.8160 0.3773 0.0945 0.052 Uiso 1 1 calc R U . . .
C6D C 0.6930(3) 0.35278(11) 0.15681(17) 0.0251(8) Uani 1 1 d . . . . .
H6C H 0.7386 0.3365 0.1851 0.030 Uiso 1 1 calc R U . . .
H6D H 0.6819 0.3380 0.1189 0.030 Uiso 1 1 calc R U . . .
C7D C 0.6014(3) 0.35768(11) 0.17889(17) 0.0246(8) Uani 1 1 d . . . . .
H7C H 0.5548 0.3728 0.1498 0.029 Uiso 1 1 calc R U . . .
H7D H 0.5746 0.3302 0.1854 0.029 Uiso 1 1 calc R U . . .
C8D C 0.5397(3) 0.38248(13) 0.2608(2) 0.0353(10) Uani 1 1 d . . . . .
H8D H 0.4858 0.3946 0.2341 0.053 Uiso 1 1 calc R U . . .
H8E H 0.5554 0.3999 0.2957 0.053 Uiso 1 1 calc R U . . .
H8F H 0.5227 0.3547 0.2723 0.053 Uiso 1 1 calc R U . . .
O5D O 0.8430(6) 0.4804(2) 0.2243(3) 0.0225(15) Uani 0.579(8) 1 d D U P B 1
O6D O 0.8382(6) 0.4108(3) 0.2890(5) 0.018(2) Uani 0.579(8) 1 d D U P B 1
C9D C 0.8304(11) 0.5228(4) 0.2075(7) 0.026(2) Uani 0.579(8) 1 d D U P B 1
H9G H 0.7826 0.5250 0.1718 0.039 Uiso 0.579(8) 1 calc R U P B 1
H9H H 0.8910 0.5342 0.2003 0.039 Uiso 0.579(8) 1 calc R U P B 1
H9K H 0.8090 0.5385 0.2390 0.039 Uiso 0.579(8) 1 calc R U P B 1
C10D C 0.9044(7) 0.4771(3) 0.2802(5) 0.021(2) Uani 0.579(8) 1 d D U P B 1
H10E H 0.8743 0.4904 0.3108 0.026 Uiso 0.579(8) 1 calc R U P B 1
H10F H 0.9656 0.4913 0.2790 0.026 Uiso 0.579(8) 1 calc R U P B 1
C11D C 0.9215(5) 0.4321(2) 0.2939(4) 0.0269(15) Uani 0.579(8) 1 d D U P B 1
H11C H 0.9607 0.4202 0.2668 0.032 Uiso 0.579(8) 1 calc R U P B 1
H11D H 0.9574 0.4292 0.3343 0.032 Uiso 0.579(8) 1 calc R U P B 1
C12D C 0.8463(7) 0.3702(3) 0.3092(4) 0.0325(18) Uani 0.579(8) 1 d D U P B 1
H12D H 0.8765 0.3700 0.3506 0.049 Uiso 0.579(8) 1 calc R U P B 1
H12E H 0.8852 0.3543 0.2863 0.049 Uiso 0.579(8) 1 calc R U P B 1
H12F H 0.7828 0.3578 0.3051 0.049 Uiso 0.579(8) 1 calc R U P B 1
O5* O 0.8322(9) 0.4864(4) 0.2432(4) 0.0225(15) Uani 0.421(8) 1 d D U P B 2
O6* O 0.8277(9) 0.4144(4) 0.3005(7) 0.018(2) Uani 0.421(8) 1 d D U P B 2
C9* C 0.8433(16) 0.5184(5) 0.2024(10) 0.026(2) Uani 0.421(8) 1 d D U P B 2
H9L H 0.8858 0.5089 0.1762 0.039 Uiso 0.421(8) 1 calc R U P B 2
H9M H 0.8706 0.5430 0.2238 0.039 Uiso 0.421(8) 1 calc R U P B 2
H9N H 0.7811 0.5254 0.1793 0.039 Uiso 0.421(8) 1 calc R U P B 2
C10* C 0.9225(9) 0.4712(5) 0.2725(7) 0.021(2) Uani 0.421(8) 1 d D U P B 2
H10G H 0.9618 0.4942 0.2919 0.026 Uiso 0.421(8) 1 calc R U P B 2
H10H H 0.9573 0.4578 0.2442 0.026 Uiso 0.421(8) 1 calc R U P B 2
C11* C 0.9026(8) 0.4403(3) 0.3173(5) 0.0269(15) Uani 0.421(8) 1 d D U P B 2
H11E H 0.9605 0.4233 0.3291 0.032 Uiso 0.421(8) 1 calc R U P B 2
H11F H 0.8913 0.4557 0.3523 0.032 Uiso 0.421(8) 1 calc R U P B 2
C12* C 0.8279(9) 0.3762(4) 0.3280(6) 0.0325(18) Uani 0.421(8) 1 d D U P B 2
H12G H 0.8145 0.3800 0.3677 0.049 Uiso 0.421(8) 1 calc R U P B 2
H12H H 0.8904 0.3631 0.3301 0.049 Uiso 0.421(8) 1 calc R U P B 2
H12I H 0.7788 0.3584 0.3056 0.049 Uiso 0.421(8) 1 calc R U P B 2

loop_
_atom_site_aniso_label
_atom_site_aniso_U_11
_atom_site_aniso_U_22
_atom_site_aniso_U_33
_atom_site_aniso_U_23
_atom_site_aniso_U_13
_atom_site_aniso_U_12
Nd1A 0.02052(9) 0.01071(8) 0.01152(8) -0.00130(7) 0.00124(7) -0.00086(7)
S1A 0.0307(5) 0.0136(4) 0.0211(4) -0.0002(3) 0.0041(4) 0.0032(4)
S2A 0.0332(5) 0.0180(4) 0.0168(4) -0.0052(4) 0.0051(4) -0.0007(4)
N1A 0.0186(14) 0.0130(14) 0.0168(14) -0.0009(11) 0.0040(11) 0.0001(11)
C1A 0.0139(16) 0.0201(17) 0.0182(17) -0.0040(14) 0.0025(13) -0.0005(13)
C2A 0.0251(19) 0.0175(17) 0.0203(18) -0.0027(15) 0.0075(15) -0.0019(15)
C3A 0.0165(17) 0.0188(17) 0.0164(17) -0.0012(14) 0.0048(13) -0.0010(14)
C4A 0.0248(19) 0.0178(17) 0.0186(18) -0.0009(14) 0.0090(15) -0.0026(14)
C5A 0.031(2) 0.0172(18) 0.027(2) 0.0046(15) 0.0115(16) 0.0004(15)
C6A 0.036(2) 0.034(2) 0.0157(18) 0.0051(16) 0.0059(16) 0.0038(18)
C7A 0.036(2) 0.027(2) 0.0146(18) -0.0036(15) 0.0089(16) 0.0001(17)
F1A 0.0386(13) 0.0167(10) 0.0205(11) -0.0049(9) 0.0081(9) -0.0047(9)
F2A 0.0565(16) 0.0207(11) 0.0279(12) 0.0071(10) 0.0111(11) 0.0032(11)
F3A 0.0624(17) 0.0370(14) 0.0180(11) 0.0100(10) 0.0037(11) 0.0031(12)
F4A 0.0599(16) 0.0333(13) 0.0151(11) -0.0046(10) 0.0036(11) -0.0024(12)
S3A 0.0268(5) 0.0117(4) 0.0215(4) -0.0012(3) 0.0015(4) 0.0011(3)
S4A 0.0277(5) 0.0234(5) 0.0188(4) 0.0030(4) -0.0024(4) -0.0010(4)
N2A 0.0173(14) 0.0123(13) 0.0157(14) -0.0023(11) 0.0022(11) -0.0011(11)
C8A 0.0165(17) 0.0185(17) 0.0139(16) 0.0010(14) 0.0014(13) -0.0023(13)
C9A 0.0213(18) 0.0236(19) 0.0216(19) -0.0016(15) 0.0040(15) -0.0030(15)
C10A 0.0182(17) 0.0179(17) 0.0191(17) -0.0025(14) 0.0050(14) -0.0017(14)
C11A 0.0207(18) 0.0228(19) 0.025(2) -0.0054(15) 0.0076(15) -0.0023(15)
C12A 0.029(2) 0.0211(19) 0.039(2) -0.0121(17) 0.0131(18) -0.0065(16)
C13A 0.034(2) 0.035(2) 0.031(2) -0.0193(19) 0.0082(18) -0.0123(19)
C14A 0.027(2) 0.039(2) 0.023(2) -0.0083(18) 0.0011(16) -0.0058(18)
F5A 0.0348(13) 0.0146(10) 0.0334(13) -0.0010(9) 0.0006(10) -0.0010(9)
F6A 0.0473(15) 0.0180(11) 0.0515(16) -0.0153(11) 0.0104(12) -0.0111(10)
F7A 0.0545(17) 0.0465(16) 0.0381(14) -0.0285(12) 0.0038(12) -0.0183(13)
F8A 0.0556(17) 0.0553(17) 0.0215(12) -0.0079(12) -0.0100(11) -0.0096(14)
S5A 0.0413(6) 0.0119(4) 0.0183(4) -0.0003(3) 0.0046(4) -0.0040(4)
S6A 0.0414(6) 0.0229(5) 0.0147(4) 0.0027(4) 0.0044(4) 0.0018(4)
N3A 0.0196(15) 0.0121(13) 0.0187(15) -0.0025(11) 0.0043(12) -0.0020(11)
C15A 0.0278(19) 0.0154(17) 0.0150(17) -0.0027(14) 0.0033(14) -0.0056(14)
C16A 0.028(2) 0.0231(19) 0.0173(18) -0.0042(15) 0.0024(15) 0.0011(15)
C17A 0.0184(17) 0.0193(17) 0.0179(17) -0.0036(14) 0.0017(14) -0.0009(14)
C18A 0.0210(19) 0.0230(19) 0.0247(19) -0.0032(16) 0.0059(15) -0.0003(15)
C19A 0.029(2) 0.0185(18) 0.039(2) -0.0087(17) 0.0040(18) 0.0034(16)
C20A 0.040(2) 0.038(2) 0.026(2) -0.0176(19) 0.0035(18) 0.0072(19)
C21A 0.037(2) 0.040(2) 0.0179(19) -0.0032(18) 0.0017(17) 0.0055(19)
F9A 0.0375(13) 0.0156(10) 0.0272(12) 0.0010(9) 0.0095(10) 0.0008(9)
F10A 0.0509(16) 0.0196(12) 0.0492(15) -0.0115(11) 0.0113(12) 0.0066(11)
F11A 0.0708(19) 0.0451(16) 0.0330(14) -0.0198(12) 0.0038(13) 0.0168(14)
F12A 0.0695(19) 0.0479(16) 0.0161(11) -0.0046(11) 0.0049(12) 0.0078(14)
S7A 0.0273(5) 0.0144(4) 0.0228(5) 0.0006(4) -0.0001(4) -0.0032(4)
S8A 0.0380(6) 0.0172(4) 0.0217(5) -0.0054(4) -0.0045(4) -0.0024(4)
N4A 0.0195(15) 0.0159(14) 0.0186(15) -0.0012(12) -0.0004(12) 0.0009(12)
C22A 0.0190(18) 0.0196(17) 0.0193(18) -0.0050(14) 0.0017(14) -0.0006(14)
C23A 0.029(2) 0.0190(18) 0.0218(19) -0.0036(15) -0.0003(15) -0.0008(15)
C24A 0.0210(18) 0.0174(17) 0.0178(17) -0.0045(14) -0.0003(14) 0.0000(14)
C25A 0.027(2) 0.0185(18) 0.0244(19) -0.0045(15) -0.0019(16) 0.0024(15)
C26A 0.036(2) 0.0172(18) 0.032(2) 0.0007(16) -0.0015(18) 0.0002(16)
C27A 0.046(3) 0.028(2) 0.022(2) 0.0033(17) -0.0033(18) 0.0044(19)
C28A 0.046(3) 0.026(2) 0.022(2) -0.0058(16) -0.0038(18) 0.0002(18)
F13A 0.0488(15) 0.0184(11) 0.0274(12) -0.0081(9) -0.0099(11) 0.0095(10)
F14A 0.0625(17) 0.0182(12) 0.0386(14) 0.0057(10) -0.0108(12) 0.0080(11)
F15A 0.089(2) 0.0358(15) 0.0239(13) 0.0065(11) -0.0112(13) 0.0084(14)
F16A 0.094(2) 0.0320(14) 0.0209(12) -0.0081(11) -0.0135(13) 0.0031(14)
Nd1B 0.01936(9) 0.01921(9) 0.01353(9) 0.00044(7) 0.00314(7) 0.00006(8)
S1B 0.0313(5) 0.0212(5) 0.0190(4) 0.0006(4) 0.0023(4) 0.0028(4)
S2B 0.0426(6) 0.0232(5) 0.0178(4) -0.0057(4) 0.0075(4) -0.0047(4)
N1B 0.0237(16) 0.0211(15) 0.0169(15) -0.0016(12) 0.0057(12) -0.0022(13)
C1B 0.0181(18) 0.0240(19) 0.0171(17) -0.0056(15) 0.0027(14) -0.0024(14)
C2B 0.030(2) 0.0241(19) 0.0208(18) -0.0029(16) 0.0051(15) -0.0061(16)
C3B 0.0183(18) 0.0263(19) 0.0202(18) -0.0041(15) 0.0075(14) -0.0047(15)
C4B 0.026(2) 0.0256(19) 0.0200(18) -0.0011(15) 0.0090(15) -0.0031(15)
C5B 0.034(2) 0.0199(19) 0.030(2) 0.0052(16) 0.0106(17) -0.0038(16)
C6B 0.050(3) 0.032(2) 0.019(2) 0.0032(17) 0.0098(18) -0.011(2)
C7B 0.050(3) 0.032(2) 0.0187(19) -0.0081(17) 0.0075(18) -0.014(2)
F1B 0.0526(15) 0.0219(11) 0.0229(12) -0.0040(9) 0.0122(11) -0.0015(10)
F2B 0.0614(17) 0.0239(12) 0.0312(13) 0.0055(10) 0.0143(12) -0.0060(11)
F3B 0.088(2) 0.0371(14) 0.0198(12) 0.0087(11) 0.0094(13) -0.0141(14)
F4B 0.105(2) 0.0350(14) 0.0178(12) -0.0072(11) 0.0170(14) -0.0162(15)
S3B 0.0312(6) 0.0242(5) 0.0502(7) 0.0087(5) 0.0008(5) 0.0038(4)
S4B 0.0354(6) 0.0451(7) 0.0330(6) 0.0205(5) -0.0054(5) -0.0018(5)
N2B 0.0175(15) 0.0275(17) 0.0218(16) 0.0092(13) -0.0037(12) -0.0007(13)
C8B 0.0168(18) 0.034(2) 0.034(2) 0.0108(18) 0.0006(16) -0.0006(16)
C9B 0.026(2) 0.045(3) 0.025(2) 0.0110(19) -0.0012(17) -0.0053(18)
C10B 0.0160(18) 0.037(2) 0.0207(19) 0.0053(17) -0.0019(14) -0.0053(16)
C11B 0.0190(18) 0.031(2) 0.025(2) -0.0002(16) 0.0001(15) -0.0054(16)
C12B 0.027(2) 0.043(3) 0.031(2) -0.0028(19) 0.0006(17) -0.0110(19)
C13B 0.041(3) 0.057(3) 0.025(2) -0.013(2) -0.0019(19) -0.013(2)
C14B 0.036(2) 0.069(3) 0.018(2) 0.005(2) -0.0063(18) -0.005(2)
F5B 0.0409(14) 0.0282(12) 0.0247(12) 0.0042(10) 0.0008(10) -0.0056(10)
F6B 0.0488(16) 0.0338(14) 0.0443(15) -0.0118(12) 0.0065(12) -0.0127(12)
F7B 0.070(2) 0.079(2) 0.0334(15) -0.0233(15) -0.0078(14) -0.0128(17)
F8B 0.082(2) 0.094(2) 0.0201(13) 0.0105(15) -0.0147(14) -0.0054(19)
S5B 0.0387(6) 0.0215(5) 0.0268(5) 0.0009(4) 0.0139(4) -0.0021(4)
S6B 0.0310(5) 0.0329(5) 0.0182(5) 0.0067(4) 0.0076(4) 0.0059(4)
N3B 0.0186(15) 0.0230(16) 0.0178(15) -0.0005(12) 0.0053(12) 0.0029(12)
C15B 0.0171(17) 0.0239(18) 0.0185(18) 0.0040(15) 0.0065(14) -0.0009(14)
C16B 0.0209(19) 0.035(2) 0.0201(19) -0.0008(16) 0.0063(15) -0.0002(16)
C17B 0.0148(17) 0.0260(19) 0.0185(17) 0.0010(15) 0.0061(14) 0.0012(14)
C18B 0.0206(19) 0.029(2) 0.026(2) -0.0001(16) 0.0094(15) 0.0003(15)
C19B 0.029(2) 0.028(2) 0.042(2) -0.0069(19) 0.0154(19) -0.0036(17)
C20B 0.037(2) 0.049(3) 0.026(2) -0.018(2) 0.0108(18) -0.009(2)
C21B 0.035(2) 0.050(3) 0.0160(19) -0.0023(18) 0.0073(17) -0.007(2)
F9B 0.0348(13) 0.0250(12) 0.0323(13) 0.0031(10) 0.0052(10) 0.0048(10)
F10B 0.0539(17) 0.0309(14) 0.0534(17) -0.0160(12) 0.0190(13) -0.0044(12)
F11B 0.069(2) 0.0604(18) 0.0355(15) -0.0276(14) 0.0129(14) -0.0158(15)
F12B 0.0616(18) 0.0686(19) 0.0160(12) -0.0021(12) 0.0031(12) -0.0052(15)
S7B 0.0274(5) 0.0227(5) 0.0228(5) -0.0015(4) 0.0054(4) -0.0024(4)
S8B 0.0258(5) 0.0360(6) 0.0255(5) -0.0139(4) -0.0009(4) 0.0046(4)
N4B 0.0188(15) 0.0293(17) 0.0177(15) 0.0001(13) 0.0052(12) 0.0005(13)
C22B 0.0201(18) 0.032(2) 0.0169(18) -0.0076(16) 0.0074(14) -0.0006(15)
C23B 0.024(2) 0.040(2) 0.0201(19) -0.0087(17) 0.0035(15) 0.0096(17)
C24B 0.0161(18) 0.035(2) 0.0176(18) -0.0043(16) 0.0057(14) 0.0050(15)
C25B 0.0234(19) 0.035(2) 0.0207(19) -0.0017(17) 0.0074(15) 0.0063(16)
C26B 0.033(2) 0.040(2) 0.029(2) 0.0044(19) 0.0091(18) 0.0143(19)
C27B 0.042(3) 0.064(3) 0.018(2) -0.004(2) -0.0023(18) 0.025(2)
C28B 0.039(2) 0.057(3) 0.022(2) -0.016(2) -0.0074(18) 0.020(2)
F13B 0.0335(13) 0.0315(13) 0.0310(13) 0.0036(10) -0.0024(10) -0.0029(10)
F14B 0.0462(15) 0.0457(15) 0.0347(14) 0.0123(12) 0.0044(12) 0.0163(12)
F15B 0.079(2) 0.076(2) 0.0229(13) -0.0063(14) -0.0154(13) 0.0462(18)
F16B 0.0647(19) 0.0666(19) 0.0352(15) -0.0284(14) -0.0254(14) 0.0306(16)
Na1C 0.0204(7) 0.0261(8) 0.0288(8) -0.0083(6) 0.0007(6) 0.0013(6)
O1C 0.0356(17) 0.0240(15) 0.0440(18) 0.0018(13) -0.0039(14) -0.0051(12)
O2C 0.0215(14) 0.0372(16) 0.0374(16) 0.0092(13) -0.0031(12) -0.0056(12)
C1C 0.041(3) 0.029(2) 0.032(2) 0.0021(18) 0.0070(19) -0.0062(19)
C2C 0.031(2) 0.041(2) 0.035(2) 0.003(2) -0.0008(18) -0.0119(19)
C3C 0.022(2) 0.037(2) 0.051(3) 0.005(2) -0.0049(19) -0.0010(18)
C4C 0.046(3) 0.030(2) 0.051(3) 0.013(2) -0.007(2) -0.004(2)
O3C 0.0309(15) 0.0229(14) 0.0297(15) -0.0008(12) 0.0112(12) 0.0048(11)
O4C 0.0229(14) 0.0323(15) 0.0298(15) -0.0008(12) 0.0062(11) 0.0005(12)
C5C 0.047(3) 0.036(2) 0.041(3) 0.004(2) 0.023(2) 0.010(2)
C6C 0.036(2) 0.024(2) 0.026(2) -0.0039(17) -0.0009(17) 0.0032(17)
C7C 0.027(2) 0.028(2) 0.035(2) -0.0052(18) -0.0011(17) -0.0023(17)
C8C 0.028(2) 0.042(3) 0.050(3) 0.004(2) 0.016(2) 0.0038(19)
O5C 0.050(2) 0.044(5) 0.024(3) -0.010(3) 0.000(3) 0.008(4)
O6C 0.0318(16) 0.029(4) 0.031(5) -0.005(5) 0.005(4) 0.0114(19)
C9C 0.044(3) 0.050(3) 0.035(3) -0.008(3) 0.008(2) -0.003(3)
C10C 0.039(3) 0.025(4) 0.044(6) -0.009(4) 0.011(4) 0.001(3)
C11C 0.042(3) 0.038(3) 0.048(6) -0.007(6) 0.011(5) 0.017(2)
C12C 0.043(3) 0.044(4) 0.043(3) 0.003(3) -0.001(3) 0.009(3)
O5^ 0.050(2) 0.044(5) 0.024(3) -0.010(3) 0.000(3) 0.008(4)
O6^ 0.0318(16) 0.029(4) 0.031(5) -0.005(5) 0.005(4) 0.0114(19)
C9^ 0.044(3) 0.050(3) 0.035(3) -0.008(3) 0.008(2) -0.003(3)
C10^ 0.039(3) 0.025(4) 0.044(6) -0.009(4) 0.011(4) 0.001(3)
C11^ 0.042(3) 0.038(3) 0.048(6) -0.007(6) 0.011(5) 0.017(2)
C12^ 0.043(3) 0.044(4) 0.043(3) 0.003(3) -0.001(3) 0.009(3)
Na1D 0.0171(7) 0.0141(6) 0.0275(8) -0.0041(6) 0.0016(6) -0.0014(5)
O1D 0.0315(15) 0.0197(13) 0.0229(14) -0.0030(11) -0.0025(11) 0.0014(11)
O2D 0.0203(13) 0.0232(13) 0.0209(13) -0.0048(11) 0.0006(10) 0.0016(10)
C1D 0.028(2) 0.037(2) 0.026(2) -0.0080(18) 0.0013(17) 0.0015(18)
C2D 0.028(2) 0.0190(18) 0.0228(19) -0.0062(15) 0.0066(16) 0.0014(15)
C3D 0.0190(18) 0.0167(17) 0.028(2) 0.0000(15) 0.0031(15) 0.0040(14)
C4D 0.032(2) 0.027(2) 0.029(2) -0.0050(17) -0.0015(17) 0.0050(17)
O3D 0.0264(14) 0.0144(12) 0.0303(14) -0.0019(11) 0.0104(11) 0.0000(10)
O4D 0.0223(13) 0.0184(12) 0.0303(14) -0.0047(11) 0.0116(11) -0.0054(10)
C5D 0.033(2) 0.032(2) 0.045(3) -0.003(2) 0.020(2) 0.0022(18)
C6D 0.031(2) 0.0159(17) 0.029(2) -0.0027(15) 0.0079(17) 0.0003(15)
C7D 0.025(2) 0.0151(17) 0.033(2) -0.0036(16) 0.0038(16) -0.0045(15)
C8D 0.034(2) 0.027(2) 0.052(3) -0.002(2) 0.028(2) -0.0072(18)
O5D 0.027(2) 0.015(3) 0.022(4) 0.003(3) -0.004(3) -0.0066(18)
O6D 0.019(2) 0.0181(18) 0.018(4) 0.002(2) 0.003(2) -0.0023(17)
C9D 0.028(4) 0.021(3) 0.030(3) 0.002(2) 0.004(2) 0.001(2)
C10D 0.009(4) 0.024(3) 0.030(3) 0.002(3) 0.003(3) -0.001(3)
C11D 0.023(3) 0.024(3) 0.033(4) 0.001(3) 0.000(3) 0.002(2)
C12D 0.034(3) 0.024(2) 0.037(3) 0.005(3) 0.000(2) -0.002(2)
O5* 0.027(2) 0.015(3) 0.022(4) 0.003(3) -0.004(3) -0.0066(18)
O6* 0.019(2) 0.0181(18) 0.018(4) 0.002(2) 0.003(2) -0.0023(17)
C9* 0.028(4) 0.021(3) 0.030(3) 0.002(2) 0.004(2) 0.001(2)
C10* 0.009(4) 0.024(3) 0.030(3) 0.002(3) 0.003(3) -0.001(3)
C11* 0.023(3) 0.024(3) 0.033(4) 0.001(3) 0.000(3) 0.002(2)
C12* 0.034(3) 0.024(2) 0.037(3) 0.005(3) 0.000(2) -0.002(2)

loop_
_atom_type_symbol
_atom_type_description
_atom_type_scat_dispersion_real
_atom_type_scat_dispersion_imag
_atom_type_scat_source
C C 0.0033 0.0016 'International Tables Vol C Tables 4.2.6.8 and 6.1.1.4'
H H 0.0000 0.0000 'International Tables Vol C Tables 4.2.6.8 and 6.1.1.4'
N N 0.0061 0.0033 'International Tables Vol C Tables 4.2.6.8 and 6.1.1.4'
O O 0.0106 0.0060 'International Tables Vol C Tables 4.2.6.8 and 6.1.1.4'
F F 0.0171 0.0103 'International Tables Vol C Tables 4.2.6.8 and 6.1.1.4'
Na Na 0.0362 0.0249 'International Tables Vol C Tables 4.2.6.8 and 6.1.1.4'
S S 0.1246 0.1234 'International Tables Vol C Tables 4.2.6.8 and 6.1.1.4'
Nd Nd -0.1943 3.0179 'International Tables Vol C Tables 4.2.6.8 and 6.1.1.4'

loop_
_geom_angle_atom_site_label_1
_geom_angle_atom_site_label_2
_geom_angle_atom_site_label_3
_geom_angle
N1A Nd1A N4A 106.99(9)
N1A Nd1A N3A 163.23(9)
N4A Nd1A N3A 77.27(9)
N1A Nd1A N2A 77.15(9)
N4A Nd1A N2A 164.69(9)
N3A Nd1A N2A 103.12(9)
N1A Nd1A S5A 138.01(6)
N4A Nd1A S5A 80.14(7)
N3A Nd1A S5A 58.22(6)
N2A Nd1A S5A 87.07(6)
N1A Nd1A S3A 79.58(6)
N4A Nd1A S3A 137.16(7)
N3A Nd1A S3A 86.42(7)
N2A Nd1A S3A 57.64(6)
S5A Nd1A S3A 123.59(3)
N1A Nd1A S7A 87.76(6)
N4A Nd1A S7A 57.90(7)
N3A Nd1A S7A 80.84(6)
N2A Nd1A S7A 137.40(6)
S5A Nd1A S7A 127.23(3)
S3A Nd1A S7A 80.69(3)
N1A Nd1A S1A 58.11(6)
N4A Nd1A S1A 89.26(7)
N3A Nd1A S1A 138.66(6)
N2A Nd1A S1A 80.43(6)
S5A Nd1A S1A 81.18(3)
S3A Nd1A S1A 126.38(3)
S7A Nd1A S1A 124.30(3)
N1A Nd1A C1A 26.43(9)
N4A Nd1A C1A 107.56(9)
N3A Nd1A C1A 168.42(9)
N2A Nd1A C1A 69.37(9)
S5A Nd1A C1A 111.59(7)
S3A Nd1A C1A 96.27(7)
S7A Nd1A C1A 110.69(7)
S1A Nd1A C1A 33.50(7)
N1A Nd1A C15A 171.01(9)
N4A Nd1A C15A 71.53(9)
N3A Nd1A C15A 25.75(9)
N2A Nd1A C15A 102.01(9)
S5A Nd1A C15A 33.38(7)
S3A Nd1A C15A 107.68(7)
S7A Nd1A C15A 98.51(7)
S1A Nd1A C15A 112.91(7)
C1A Nd1A C15A 144.86(9)
N1A Nd1A C22A 105.65(9)
N4A Nd1A C22A 25.85(9)
N3A Nd1A C22A 70.86(9)
N2A Nd1A C22A 168.36(9)
S5A Nd1A C22A 97.56(7)
S3A Nd1A C22A 111.32(7)
S7A Nd1A C22A 33.36(7)
S1A Nd1A C22A 110.77(7)
C1A Nd1A C22A 118.08(9)
C15A Nd1A C22A 77.00(9)
N1A Nd1A C8A 71.16(9)
N4A Nd1A C8A 169.83(9)
N3A Nd1A C8A 101.70(9)
N2A Nd1A C8A 25.47(9)
S5A Nd1A C8A 108.09(7)
S3A Nd1A C8A 33.11(7)
S7A Nd1A C8A 111.94(7)
S1A Nd1A C8A 97.79(7)
C1A Nd1A C8A 75.43(9)
C15A Nd1A C8A 111.89(9)
C22A Nd1A C8A 144.18(9)
C1A S1A Nd1A 75.78(12)
C2A S2A C1A 89.70(17)
C1A N1A C3A 111.8(3)
C1A N1A Nd1A 94.2(2)
C3A N1A Nd1A 136.4(2)
N1A C1A S1A 123.7(3)
N1A C1A S2A 113.9(3)
S1A C1A S2A 122.3(2)
N1A C1A Nd1A 59.38(17)
S1A C1A Nd1A 70.72(12)
S2A C1A Nd1A 147.59(17)
C7A C2A C3A 121.1(3)
C7A C2A S2A 129.4(3)
C3A C2A S2A 109.4(3)
N1A C3A C4A 126.3(3)
N1A C3A C2A 115.2(3)
C4A C3A C2A 118.5(3)
F1A C4A C5A 119.3(3)
F1A C4A C3A 120.7(3)
C5A C4A C3A 120.0(3)
F2A C5A C4A 120.6(3)
F2A C5A C6A 118.6(3)
C4A C5A C6A 120.8(3)
F3A C6A C7A 120.6(3)
F3A C6A C5A 119.1(3)
C7A C6A C5A 120.3(3)
F4A C7A C6A 120.1(3)
F4A C7A C2A 120.7(3)
C6A C7A C2A 119.1(3)
C8A S3A Nd1A 78.93(12)
C9A S4A C8A 89.55(17)
C8A N2A C10A 111.2(3)
C8A N2A Nd1A 96.4(2)
C10A N2A Nd1A 144.9(2)
N2A C8A S3A 122.9(3)
N2A C8A S4A 114.6(2)
S3A C8A S4A 122.5(2)
N2A C8A Nd1A 58.15(17)
S3A C8A Nd1A 67.97(11)
S4A C8A Nd1A 157.79(17)
C14A C9A C10A 121.0(4)
C14A C9A S4A 129.4(3)
C10A C9A S4A 109.6(3)
C11A C10A N2A 126.6(3)
C11A C10A C9A 118.4(3)
N2A C10A C9A 115.0(3)
F5A C11A C12A 118.6(3)
F5A C11A C10A 121.5(3)
C12A C11A C10A 119.9(4)
F6A C12A C13A 119.6(3)
F6A C12A C11A 119.7(4)
C13A C12A C11A 120.7(4)
F7A C13A C14A 120.7(4)
F7A C13A C12A 119.1(4)
C14A C13A C12A 120.2(4)
F8A C14A C13A 120.0(4)
F8A C14A C9A 120.2(4)
C13A C14A C9A 119.8(4)
C15A S5A Nd1A 78.22(12)
C16A S6A C15A 89.13(17)
C15A N3A C17A 111.5(3)
C15A N3A Nd1A 95.7(2)
C17A N3A Nd1A 143.6(2)
N3A C15A S5A 123.8(3)
N3A C15A S6A 114.7(3)
S5A C15A S6A 121.4(2)
N3A C15A Nd1A 58.56(18)
S5A C15A Nd1A 68.41(11)
S6A C15A Nd1A 157.57(18)
C21A C16A C17A 121.7(4)
C21A C16A S6A 128.3(3)
C17A C16A S6A 110.0(3)
N3A C17A C18A 127.1(3)
N3A C17A C16A 114.7(3)
C18A C17A C16A 118.1(3)
F9A C18A C19A 118.9(3)
F9A C18A C17A 121.2(3)
C19A C18A C17A 119.9(4)
F10A C19A C18A 120.1(4)
F10A C19A C20A 118.6(3)
C18A C19A C20A 121.3(4)
F11A C20A C19A 120.1(4)
F11A C20A C21A 120.1(4)
C19A C20A C21A 119.7(4)
F12A C21A C16A 120.4(4)
F12A C21A C20A 120.4(4)
C16A C21A C20A 119.2(4)
C22A S7A Nd1A 77.53(12)
C23A S8A C22A 89.42(17)
C22A N4A C24A 111.5(3)
C22A N4A Nd1A 95.6(2)
C24A N4A Nd1A 139.8(2)
N4A C22A S7A 123.1(3)
N4A C22A S8A 114.5(3)
S7A C22A S8A 122.4(2)
N4A C22A Nd1A 58.51(18)
S7A C22A Nd1A 69.12(11)
S8A C22A Nd1A 153.12(18)
C28A C23A C24A 120.9(3)
C28A C23A S8A 129.4(3)
C24A C23A S8A 109.7(3)
N4A C24A C25A 126.7(3)
N4A C24A C23A 114.9(3)
C25A C24A C23A 118.4(3)
F13A C25A C26A 119.4(3)
F13A C25A C24A 120.7(3)
C26A C25A C24A 119.8(3)
F14A C26A C25A 120.0(3)
F14A C26A C27A 118.9(3)
C25A C26A C27A 121.1(4)
F15A C27A C28A 121.0(4)
F15A C27A C26A 119.3(4)
C28A C27A C26A 119.7(4)
F16A C28A C23A 121.0(4)
F16A C28A C27A 119.0(4)
C23A C28A C27A 120.0(4)
N2B Nd1B N1B 78.34(9)
N2B Nd1B N3B 109.71(10)
N1B Nd1B N3B 163.51(9)
N2B Nd1B N4B 165.49(10)
N1B Nd1B N4B 100.57(9)
N3B Nd1B N4B 75.27(9)
N2B Nd1B S5B 87.46(7)
N1B Nd1B S5B 137.69(7)
N3B Nd1B S5B 58.42(7)
N4B Nd1B S5B 83.77(7)
N2B Nd1B S7B 135.33(7)
N1B Nd1B S7B 84.38(7)
N3B Nd1B S7B 79.90(7)
N4B Nd1B S7B 58.21(7)
S5B Nd1B S7B 130.06(3)
N2B Nd1B S3B 57.77(7)
N1B Nd1B S3B 80.90(7)
N3B Nd1B S3B 91.22(7)
N4B Nd1B S3B 136.63(7)
S5B Nd1B S3B 123.99(3)
S7B Nd1B S3B 79.09(3)
N2B Nd1B S1B 79.34(7)
N1B Nd1B S1B 57.75(7)
N3B Nd1B S1B 136.71(7)
N4B Nd1B S1B 87.82(7)
S5B Nd1B S1B 80.63(3)
S7B Nd1B S1B 124.11(3)
S3B Nd1B S1B 125.90(3)
N2B Nd1B C15B 108.62(10)
N1B Nd1B C15B 165.32(9)
N3B Nd1B C15B 26.79(9)
N4B Nd1B C15B 69.36(9)
S5B Nd1B C15B 33.73(7)
S7B Nd1B C15B 98.33(7)
S3B Nd1B C15B 113.77(7)
S1B Nd1B C15B 109.95(7)
N2B Nd1B C8B 25.91(10)
N1B Nd1B C8B 71.01(10)
N3B Nd1B C8B 109.67(10)
N4B Nd1B C8B 166.40(10)
S5B Nd1B C8B 109.70(8)
S7B Nd1B C8B 109.42(8)
S3B Nd1B C8B 33.41(8)
S1B Nd1B C8B 96.08(8)
C15B Nd1B C8B 120.85(10)
N2B Nd1B C1B 71.41(10)
N1B Nd1B C1B 25.72(9)
N3B Nd1B C1B 169.80(9)
N4B Nd1B C1B 101.25(9)
S5B Nd1B C1B 111.97(7)
S7B Nd1B C1B 106.65(7)
S3B Nd1B C1B 97.65(7)
S1B Nd1B C1B 33.09(7)
C15B Nd1B C1B 143.02(10)
C8B Nd1B C1B 75.95(10)
N2B Nd1B C22B 168.57(10)
N1B Nd1B C22B 98.16(9)
N3B Nd1B C22B 71.06(9)
N4B Nd1B C22B 25.56(10)
S5B Nd1B C22B 102.08(7)
S7B Nd1B C22B 33.27(8)
S3B Nd1B C22B 111.07(8)
S1B Nd1B C22B 108.18(7)
C15B Nd1B C22B 77.38(10)
C8B Nd1B C22B 142.67(11)
C1B Nd1B C22B 109.97(9)
C1B S1B Nd1B 78.02(12)
C2B S2B C1B 89.75(17)
C1B N1B C3B 111.6(3)
C1B N1B Nd1B 96.3(2)
C3B N1B Nd1B 141.4(2)
N1B C1B S1B 123.2(3)
N1B C1B S2B 114.3(3)
S1B C1B S2B 122.5(2)
N1B C1B Nd1B 58.00(18)
S1B C1B Nd1B 68.89(12)
S2B C1B Nd1B 155.75(18)
C7B C2B C3B 120.6(4)
C7B C2B S2B 129.7(3)
C3B C2B S2B 109.7(3)
C4B C3B N1B 126.5(3)
C4B C3B C2B 118.7(3)
N1B C3B C2B 114.7(3)
F1B C4B C5B 118.9(3)
F1B C4B C3B 121.3(3)
C5B C4B C3B 119.8(3)
F2B C5B C4B 120.1(4)
F2B C5B C6B 119.1(3)
C4B C5B C6B 120.9(4)
F3B C6B C7B 120.7(4)
F3B C6B C5B 119.1(4)
C7B C6B C5B 120.2(4)
F4B C7B C6B 119.7(4)
F4B C7B C2B 120.5(4)
C6B C7B C2B 119.8(4)
C8B S3B Nd1B 76.81(13)
C9B S4B C8B 89.79(19)
C8B N2B C10B 111.9(3)
C8B N2B Nd1B 95.0(2)
C10B N2B Nd1B 137.8(2)
N2B C8B S3B 123.4(3)
N2B C8B S4B 113.9(3)
S3B C8B S4B 122.4(2)
N2B C8B Nd1B 59.10(19)
S3B C8B Nd1B 69.78(13)
S4B C8B Nd1B 149.5(2)
C14B C9B C10B 120.4(4)
C14B C9B S4B 130.1(3)
C10B C9B S4B 109.5(3)
N2B C10B C11B 126.6(3)
N2B C10B C9B 114.9(4)
C11B C10B C9B 118.5(4)
F5B C11B C12B 120.0(4)
F5B C11B C10B 120.6(3)
C12B C11B C10B 119.5(4)
F6B C12B C11B 120.1(4)
F6B C12B C13B 118.6(4)
C11B C12B C13B 121.3(4)
F7B C13B C14B 121.2(4)
F7B C13B C12B 118.7(4)
C14B C13B C12B 120.1(4)
F8B C14B C13B 120.6(4)
F8B C14B C9B 119.3(5)
C13B C14B C9B 120.1(4)
C15B S5B Nd1B 76.36(12)
C16B S6B C15B 89.75(17)
C15B N3B C17B 111.2(3)
C15B N3B Nd1B 92.3(2)
C17B N3B Nd1B 138.4(2)
N3B C15B S5B 123.4(3)
N3B C15B S6B 114.1(3)
S5B C15B S6B 122.4(2)
N3B C15B Nd1B 60.94(18)
S5B C15B Nd1B 69.91(12)
S6B C15B Nd1B 147.74(17)
C21B C16B C17B 120.8(4)
C21B C16B S6B 129.4(3)
C17B C16B S6B 109.8(3)
N3B C17B C18B 126.0(3)
N3B C17B C16B 115.2(3)
C18B C17B C16B 118.8(3)
F9B C18B C19B 118.9(3)
F9B C18B C17B 121.3(3)
C19B C18B C17B 119.8(4)
F10B C19B C18B 120.1(4)
F10B C19B C20B 119.2(4)
C18B C19B C20B 120.7(4)
F11B C20B C21B 120.3(4)
F11B C20B C19B 119.6(4)
C21B C20B C19B 120.1(4)
F12B C21B C20B 120.4(4)
F12B C21B C16B 120.0(4)
C20B C21B C16B 119.6(4)
C22B S7B Nd1B 78.75(13)
C23B S8B C22B 89.37(18)
C22B N4B C24B 111.6(3)
C22B N4B Nd1B 96.4(2)
C24B N4B Nd1B 145.8(2)
N4B C22B S7B 123.9(3)
N4B C22B S8B 114.6(3)
S7B C22B S8B 121.4(2)
N4B C22B Nd1B 58.03(19)
S7B C22B Nd1B 67.98(12)
S8B C22B Nd1B 160.14(19)
C28B C23B C24B 120.2(4)
C28B C23B S8B 129.6(3)
C24B C23B S8B 110.2(3)
N4B C24B C25B 126.9(3)
N4B C24B C23B 114.2(3)
C25B C24B C23B 118.9(3)
F13B C25B C26B 118.6(4)
F13B C25B C24B 121.6(3)
C26B C25B C24B 119.8(4)
F14B C26B C25B 119.9(4)
F14B C26B C27B 119.2(4)
C25B C26B C27B 120.9(4)
F15B C27B C28B 120.5(4)
F15B C27B C26B 119.3(4)
C28B C27B C26B 120.2(4)
F16B C28B C27B 120.0(4)
F16B C28B C23B 120.0(4)
C27B C28B C23B 120.0(4)
O2C Na1C O6^ 155.0(5)
O2C Na1C O6C 161.3(7)
O2C Na1C O4C 96.69(11)
O6^ Na1C O4C 100.3(7)
O6C Na1C O4C 98.8(8)
O2C Na1C O3C 100.16(11)
O6^ Na1C O3C 102.6(3)
O6C Na1C O3C 94.7(4)
O4C Na1C O3C 71.40(10)
O2C Na1C O1C 72.87(10)
O6^ Na1C O1C 93.8(7)
O6C Na1C O1C 94.0(8)
O4C Na1C O1C 163.69(12)
O3C Na1C O1C 97.65(11)
O2C Na1C O5^ 91.5(2)
O6^ Na1C O5^ 71.8(4)
O4C Na1C O5^ 85.4(3)
O3C Na1C O5^ 155.0(3)
O1C Na1C O5^ 106.9(3)
O2C Na1C O5C 98.5(3)
O6C Na1C O5C 69.8(4)
O4C Na1C O5C 95.0(4)
O3C Na1C O5C 158.0(3)
O1C Na1C O5C 98.9(4)
O2C Na1C C2C 50.78(11)
O6^ Na1C C2C 109.6(7)
O6C Na1C C2C 112.6(8)
O4C Na1C C2C 147.26(12)
O3C Na1C C2C 113.36(12)
O1C Na1C C2C 26.58(11)
O5^ Na1C C2C 91.2(3)
O5C Na1C C2C 87.5(4)
C2C O1C C1C 112.3(3)
C2C O1C Na1C 104.0(2)
C1C O1C Na1C 120.5(2)
C4C O2C C3C 113.2(3)
C4C O2C Na1C 124.7(3)
C3C O2C Na1C 113.9(2)
O1C C1C H1A 109.5
O1C C1C H1B 109.5
H1A C1C H1B 109.5
O1C C1C H1C 109.5
H1A C1C H1C 109.5
H1B C1C H1C 109.5
O1C C2C C3C 110.4(4)
O1C C2C Na1C 49.42(18)
C3C C2C Na1C 80.0(2)
O1C C2C H2A 109.6
C3C C2C H2A 109.6
Na1C C2C H2A 85.1
O1C C2C H2B 109.6
C3C C2C H2B 109.6
Na1C C2C H2B 158.8
H2A C2C H2B 108.1
O2C C3C C2C 110.1(3)
O2C C3C H3A 109.6
C2C C3C H3A 109.6
O2C C3C H3B 109.6
C2C C3C H3B 109.6
H3A C3C H3B 108.1
O2C C4C H4A 109.5
O2C C4C H4B 109.5
H4A C4C H4B 109.5
O2C C4C H4C 109.5
H4A C4C H4C 109.5
H4B C4C H4C 109.5
C5C O3C C6C 112.2(3)
C5C O3C Na1C 119.0(3)
C6C O3C Na1C 112.1(2)
C7C O4C C8C 112.2(3)
C7C O4C Na1C 111.2(2)
C8C O4C Na1C 119.5(2)
O3C C5C H5A 109.5
O3C C5C H5B 109.5
H5A C5C H5B 109.5
O3C C5C H5C 109.5
H5A C5C H5C 109.5
H5B C5C H5C 109.5
O3C C6C C7C 108.7(3)
O3C C6C H6A 109.9
C7C C6C H6A 109.9
O3C C6C H6B 109.9
C7C C6C H6B 109.9
H6A C6C H6B 108.3
O4C C7C C6C 107.5(3)
O4C C7C H7A 110.2
C6C C7C H7A 110.2
O4C C7C H7B 110.2
C6C C7C H7B 110.2
H7A C7C H7B 108.5
O4C C8C H8A 109.5
O4C C8C H8B 109.5
H8A C8C H8B 109.5
O4C C8C H8C 109.5
H8A C8C H8C 109.5
H8B C8C H8C 109.5
C9C O5C C10C 113.7(9)
C9C O5C Na1C 125.6(9)
C10C O5C Na1C 112.6(8)
C11C O6C C12C 112.1(14)
C11C O6C Na1C 116.9(13)
C12C O6C Na1C 120.0(16)
O5C C9C H9CA 109.5
O5C C9C H9CB 109.5
H9CA C9C H9CB 109.5
O5C C9C H9CC 109.5
H9CA C9C H9CC 109.5
H9CB C9C H9CC 109.5
O5C C10C C11C 111.8(12)
O5C C10C H10A 109.3
C11C C10C H10A 109.3
O5C C10C H10B 109.3
C11C C10C H10B 109.3
H10A C10C H10B 107.9
O6C C11C C10C 110.0(13)
O6C C11C H11G 109.7
C10C C11C H11G 109.7
O6C C11C H11H 109.7
C10C C11C H11H 109.7
H11G C11C H11H 108.2
O6C C12C H12A 109.5
O6C C12C H12B 109.5
H12A C12C H12B 109.5
O6C C12C H12C 109.5
H12A C12C H12C 109.5
H12B C12C H12C 109.5
C9^ O5^ C10^ 113.9(8)
C9^ O5^ Na1C 120.7(8)
C10^ O5^ Na1C 107.7(7)
C11^ O6^ C12^ 117.3(12)
C11^ O6^ Na1C 114.5(12)
C12^ O6^ Na1C 119.1(12)
O5^ C9^ H9^A 109.5
O5^ C9^ H9^B 109.5
H9^A C9^ H9^B 109.5
O5^ C9^ H9^C 109.5
H9^A C9^ H9^C 109.5
H9^B C9^ H9^C 109.5
O5^ C10^ C11^ 109.8(10)
O5^ C10^ H10C 109.7
C11^ C10^ H10C 109.7
O5^ C10^ H10D 109.7
C11^ C10^ H10D 109.7
H10C C10^ H10D 108.2
O6^ C11^ C10^ 110.9(10)
O6^ C11^ H11A 109.5
C10^ C11^ H11A 109.5
O6^ C11^ H11B 109.5
C10^ C11^ H11B 109.5
H11A C11^ H11B 108.0
O6^ C12^ H12J 109.5
O6^ C12^ H12K 109.5
H12J C12^ H12K 109.5
O6^ C12^ H12L 109.5
H12J C12^ H12L 109.5
H12K C12^ H12L 109.5
O5* Na1D O4D 160.0(3)
O4D Na1D O5D 158.6(2)
O4D Na1D O6D 90.55(18)
O5D Na1D O6D 70.9(2)
O5* Na1D O6* 70.3(4)
O4D Na1D O6* 89.7(2)
O5* Na1D O3D 111.1(3)
O4D Na1D O3D 71.00(9)
O5D Na1D O3D 98.22(19)
O6D Na1D O3D 91.6(3)
O6* Na1D O3D 99.3(4)
O5* Na1D O2D 103.0(3)
O4D Na1D O2D 96.61(10)
O5D Na1D O2D 102.7(2)
O6D Na1D O2D 172.1(2)
O6* Na1D O2D 166.5(4)
O3D Na1D O2D 94.01(10)
O5* Na1D O1D 88.0(3)
O4D Na1D O1D 94.63(10)
O5D Na1D O1D 100.3(2)
O6D Na1D O1D 104.9(3)
O6* Na1D O1D 96.6(5)
O3D Na1D O1D 158.44(11)
O2D Na1D O1D 71.18(9)
O4D Na1D C10D 139.27(16)
O5D Na1D C10D 25.9(2)
O6D Na1D C10D 49.01(19)
O3D Na1D C10D 109.2(2)
O2D Na1D C10D 123.49(16)
O1D Na1D C10D 92.2(2)
C2D O1D C1D 112.1(3)
C2D O1D Na1D 108.0(2)
C1D O1D Na1D 117.4(2)
C4D O2D C3D 111.7(3)
C4D O2D Na1D 123.4(2)
C3D O2D Na1D 113.0(2)
O1D C1D H1D 109.5
O1D C1D H1E 109.5
H1D C1D H1E 109.5
O1D C1D H1F 109.5
H1D C1D H1F 109.5
H1E C1D H1F 109.5
O1D C2D C3D 108.7(3)
O1D C2D H2C 109.9
C3D C2D H2C 109.9
O1D C2D H2D 109.9
C3D C2D H2D 109.9
H2C C2D H2D 108.3
O2D C3D C2D 108.3(3)
O2D C3D H3C 110.0
C2D C3D H3C 110.0
O2D C3D H3D 110.0
C2D C3D H3D 110.0
H3C C3D H3D 108.4
O2D C4D H4D 109.5
O2D C4D H4E 109.5
H4D C4D H4E 109.5
O2D C4D H4F 109.5
H4D C4D H4F 109.5
H4E C4D H4F 109.5
C5D O3D C6D 111.6(3)
C5D O3D Na1D 118.6(2)
C6D O3D Na1D 113.0(2)
C7D O4D C8D 113.3(3)
C7D O4D Na1D 112.2(2)
C8D O4D Na1D 118.9(2)
O3D C5D H5D 109.5
O3D C5D H5E 109.5
H5D C5D H5E 109.5
O3D C5D H5F 109.5
H5D C5D H5F 109.5
H5E C5D H5F 109.5
O3D C6D C7D 108.3(3)
O3D C6D H6C 110.0
C7D C6D H6C 110.0
O3D C6D H6D 110.0
C7D C6D H6D 110.0
H6C C6D H6D 108.4
O4D C7D C6D 108.3(3)
O4D C7D H7C 110.0
C6D C7D H7C 110.0
O4D C7D H7D 110.0
C6D C7D H7D 110.0
H7C C7D H7D 108.4
O4D C8D H8D 109.5
O4D C8D H8E 109.5
H8D C8D H8E 109.5
O4D C8D H8F 109.5
H8D C8D H8F 109.5
H8E C8D H8F 109.5
C9D O5D C10D 110.1(9)
C9D O5D Na1D 119.0(8)
C10D O5D Na1D 109.0(6)
C11D O6D C12D 115.4(9)
C11D O6D Na1D 115.6(6)
C12D O6D Na1D 126.4(6)
O5D C9D H9G 109.5
O5D C9D H9H 109.5
H9G C9D H9H 109.5
O5D C9D H9K 109.5
H9G C9D H9K 109.5
H9H C9D H9K 109.5
O5D C10D C11D 108.3(9)
O5D C10D Na1D 45.2(5)
C11D C10D Na1D 78.8(5)
O5D C10D H10E 110.0
C11D C10D H10E 110.0
Na1D C10D H10E 89.8
O5D C10D H10F 110.0
C11D C10D H10F 110.0
Na1D C10D H10F 154.4
H10E C10D H10F 108.4
O6D C11D C10D 111.5(8)
O6D C11D H11C 109.3
C10D C11D H11C 109.3
O6D C11D H11D 109.3
C10D C11D H11D 109.3
H11C C11D H11D 108.0
O6D C12D H12D 109.5
O6D C12D H12E 109.5
H12D C12D H12E 109.5
O6D C12D H12F 109.5
H12D C12D H12F 109.5
H12E C12D H12F 109.5
C9* O5* C10* 111.6(13)
C9* O5* Na1D 121.7(11)
C10* O5* Na1D 117.0(10)
C11* O6* C12* 118.6(12)
C11* O6* Na1D 115.4(8)
C12* O6* Na1D 126.0(8)
O5* C9* H9L 109.5
O5* C9* H9M 109.5
H9L C9* H9M 109.5
O5* C9* H9N 109.5
H9L C9* H9N 109.5
H9M C9* H9N 109.5
O5* C10* C11* 107.0(10)
O5* C10* H10G 110.3
C11* C10* H10G 110.3
O5* C10* H10H 110.3
C11* C10* H10H 110.3
H10G C10* H10H 108.6
O6* C11* C10* 116.5(12)
O6* C11* H11E 108.2
C10* C11* H11E 108.2
O6* C11* H11F 108.2
C10* C11* H11F 108.2
H11E C11* H11F 107.3
O6* C12* H12G 109.5
O6* C12* H12H 109.5
H12G C12* H12H 109.5
O6* C12* H12I 109.5
H12G C12* H12I 109.5
H12H C12* H12I 109.5

loop_
_geom_bond_atom_site_label_1
_geom_bond_atom_site_label_2
_geom_bond_distance
Nd1A N1A 2.564(3)
Nd1A N4A 2.587(3)
Nd1A N3A 2.587(3)
Nd1A N2A 2.612(3)
Nd1A S5A 2.8659(9)
Nd1A S3A 2.8861(9)
Nd1A S7A 2.8890(9)
Nd1A S1A 2.8939(9)
Nd1A C1A 2.972(3)
Nd1A C15A 3.017(3)
Nd1A C22A 3.019(3)
Nd1A C8A 3.056(3)
S1A C1A 1.692(4)
S2A C2A 1.741(4)
S2A C1A 1.767(3)
N1A C1A 1.326(4)
N1A C3A 1.383(4)
C2A C7A 1.379(5)
C2A C3A 1.406(5)
C3A C4A 1.392(5)
C4A F1A 1.343(4)
C4A C5A 1.366(5)
C5A F2A 1.344(4)
C5A C6A 1.390(5)
C6A F3A 1.344(4)
C6A C7A 1.374(5)
C7A F4A 1.341(4)
S3A C8A 1.701(3)
S4A C9A 1.736(4)
S4A C8A 1.760(3)
N2A C8A 1.322(4)
N2A C10A 1.387(4)
C9A C14A 1.374(5)
C9A C10A 1.409(5)
C10A C11A 1.386(5)
C11A F5A 1.338(4)
C11A C12A 1.386(5)
C12A F6A 1.339(4)
C12A C13A 1.379(6)
C13A F7A 1.345(4)
C13A C14A 1.369(6)
C14A F8A 1.345(5)
S5A C15A 1.696(3)
S6A C16A 1.736(4)
S6A C15A 1.763(3)
N3A C15A 1.317(4)
N3A C17A 1.385(4)
C16A C21A 1.373(5)
C16A C17A 1.405(5)
C17A C18A 1.386(5)
C18A F9A 1.343(4)
C18A C19A 1.376(5)
C19A F10A 1.345(4)
C19A C20A 1.380(6)
C20A F11A 1.338(4)
C20A C21A 1.380(6)
C21A F12A 1.343(5)
S7A C22A 1.700(4)
S8A C23A 1.739(4)
S8A C22A 1.761(4)
N4A C22A 1.323(4)
N4A C24A 1.384(4)
C23A C28A 1.371(5)
C23A C24A 1.407(5)
C24A C25A 1.388(5)
C25A F13A 1.339(4)
C25A C26A 1.375(5)
C26A F14A 1.347(4)
C26A C27A 1.382(5)
C27A F15A 1.341(4)
C27A C28A 1.372(6)
C28A F16A 1.349(4)
Nd1B N2B 2.580(3)
Nd1B N1B 2.591(3)
Nd1B N3B 2.592(3)
Nd1B N4B 2.593(3)
Nd1B S5B 2.8634(10)
Nd1B S7B 2.8707(10)
Nd1B S3B 2.8874(10)
Nd1B S1B 2.8961(9)
Nd1B C15B 2.963(3)
Nd1B C8B 2.996(4)
Nd1B C1B 3.037(3)
Nd1B C22B 3.037(4)
S1B C1B 1.695(4)
S2B C2B 1.739(4)
S2B C1B 1.761(4)
N1B C1B 1.326(4)
N1B C3B 1.392(5)
C2B C7B 1.375(5)
C2B C3B 1.409(5)
C3B C4B 1.385(5)
C4B F1B 1.337(4)
C4B C5B 1.376(5)
C5B F2B 1.345(4)
C5B C6B 1.382(6)
C6B F3B 1.342(4)
C6B C7B 1.370(6)
C7B F4B 1.345(4)
S3B C8B 1.694(4)
S4B C9B 1.733(5)
S4B C8B 1.768(4)
N2B C8B 1.314(5)
N2B C10B 1.389(5)
C9B C14B 1.383(6)
C9B C10B 1.407(5)
C10B C11B 1.391(5)
C11B F5B 1.330(4)
C11B C12B 1.374(6)
C12B F6B 1.342(5)
C12B C13B 1.376(6)
C13B F7B 1.344(5)
C13B C14B 1.355(7)
C14B F8B 1.351(5)
S5B C15B 1.693(4)
S6B C16B 1.735(4)
S6B C15B 1.758(4)
N3B C15B 1.336(4)
N3B C17B 1.384(4)
C16B C21B 1.378(5)
C16B C17B 1.403(5)
C17B C18B 1.384(5)
C18B F9B 1.343(4)
C18B C19B 1.378(5)
C19B F10B 1.340(5)
C19B C20B 1.385(6)
C20B F11B 1.341(5)
C20B C21B 1.370(6)
C21B F12B 1.348(5)
S7B C22B 1.699(4)
S8B C23B 1.726(4)
S8B C22B 1.755(4)
N4B C22B 1.319(5)
N4B C24B 1.384(5)
C23B C28B 1.384(6)
C23B C24B 1.410(5)
C24B C25B 1.387(5)
C25B F13B 1.339(4)
C25B C26B 1.378(5)
C26B F14B 1.342(5)
C26B C27B 1.383(6)
C27B F15B 1.343(5)
C27B C28B 1.368(7)
C28B F16B 1.347(5)
Na1C O2C 2.289(3)
Na1C O6^ 2.30(2)
Na1C O6C 2.33(2)
Na1C O4C 2.344(3)
Na1C O3C 2.347(3)
Na1C O1C 2.384(3)
Na1C O5^ 2.392(12)
Na1C O5C 2.395(14)
Na1C C2C 3.045(4)
O1C C2C 1.404(5)
O1C C1C 1.413(5)
O2C C4C 1.408(5)
O2C C3C 1.425(5)
C1C H1A 0.9800
C1C H1B 0.9800
C1C H1C 0.9800
C2C C3C 1.486(6)
C2C H2A 0.9900
C2C H2B 0.9900
C3C H3A 0.9900
C3C H3B 0.9900
C4C H4A 0.9800
C4C H4B 0.9800
C4C H4C 0.9800
O3C C5C 1.418(5)
O3C C6C 1.431(5)
O4C C7C 1.419(5)
O4C C8C 1.429(5)
C5C H5A 0.9800
C5C H5B 0.9800
C5C H5C 0.9800
C6C C7C 1.488(6)
C6C H6A 0.9900
C6C H6B 0.9900
C7C H7A 0.9900
C7C H7B 0.9900
C8C H8A 0.9800
C8C H8B 0.9800
C8C H8C 0.9800
O5C C9C 1.408(7)
O5C C10C 1.423(8)
O6C C11C 1.399(7)
O6C C12C 1.404(7)
C9C H9CA 0.9800
C9C H9CB 0.9800
C9C H9CC 0.9800
C10C C11C 1.461(9)
C10C H10A 0.9900
C10C H10B 0.9900
C11C H11G 0.9900
C11C H11H 0.9900
C12C H12A 0.9800
C12C H12B 0.9800
C12C H12C 0.9800
O5^ C9^ 1.409(7)
O5^ C10^ 1.424(8)
O6^ C11^ 1.399(7)
O6^ C12^ 1.404(7)
C9^ H9^A 0.9800
C9^ H9^B 0.9800
C9^ H9^C 0.9800
C10^ C11^ 1.462(9)
C10^ H10C 0.9900
C10^ H10D 0.9900
C11^ H11A 0.9900
C11^ H11B 0.9900
C12^ H12J 0.9800
C12^ H12K 0.9800
C12^ H12L 0.9800
Na1D O5* 2.309(13)
Na1D O4D 2.323(3)
Na1D O5D 2.332(9)
Na1D O6D 2.346(10)
Na1D O6* 2.357(14)
Na1D O3D 2.362(3)
Na1D O2D 2.368(3)
Na1D O1D 2.407(3)
Na1D C10D 3.110(11)
O1D C2D 1.422(4)
O1D C1D 1.431(4)
O2D C4D 1.421(4)
O2D C3D 1.425(4)
C1D H1D 0.9800
C1D H1E 0.9800
C1D H1F 0.9800
C2D C3D 1.497(5)
C2D H2C 0.9900
C2D H2D 0.9900
C3D H3C 0.9900
C3D H3D 0.9900
C4D H4D 0.9800
C4D H4E 0.9800
C4D H4F 0.9800
O3D C5D 1.421(5)
O3D C6D 1.427(4)
O4D C7D 1.415(4)
O4D C8D 1.420(4)
C5D H5D 0.9800
C5D H5E 0.9800
C5D H5F 0.9800
C6D C7D 1.493(5)
C6D H6C 0.9900
C6D H6D 0.9900
C7D H7C 0.9900
C7D H7D 0.9900
C8D H8D 0.9800
C8D H8E 0.9800
C8D H8F 0.9800
O5D C9D 1.430(7)
O5D C10D 1.435(7)
O6D C11D 1.361(6)
O6D C12D 1.392(5)
C9D H9G 0.9800
C9D H9H 0.9800
C9D H9K 0.9800
C10D C11D 1.502(8)
C10D H10E 0.9900
C10D H10F 0.9900
C11D H11C 0.9900
C11D H11D 0.9900
C12D H12D 0.9800
C12D H12E 0.9800
C12D H12F 0.9800
O5* C9* 1.431(8)
O5* C10* 1.434(7)
O6* C11* 1.361(6)
O6* C12* 1.392(6)
C9* H9L 0.9800
C9* H9M 0.9800
C9* H9N 0.9800
C10* C11* 1.502(8)
C10* H10G 0.9900
C10* H10H 0.9900
C11* H11E 0.9900
C11* H11F 0.9900
C12* H12G 0.9800
C12* H12H 0.9800
C12* H12I 0.9800
